data_9007722
loop_
_publ_author_name
'Fleet, M. E.'

_publ_section_title
;
 Structure of godlevskite, Ni9S8
;
_journal_name_full 'Acta Crystallographica, Section C'
_journal_page_first 2255
_journal_page_last 2257
_journal_paper_doi 10.1107/S0108270187088176
_journal_volume 43
_journal_year 1987
_chemical_formula_sum 'Fe0.561 Ni17.439 S16'
_chemical_name_mineral Godlevskite
_space_group_IT_number 21
_symmetry_space_group_name_Hall 'C 2 2'
_symmetry_space_group_name_H-M 'C 2 2 2'
_cell_angle_alpha 90
_cell_angle_beta 90
_cell_angle_gamma 90
_cell_formula_units_Z 2
_cell_length_a 9.3359
_cell_length_b 11.2185
_cell_length_c 9.4300
_cell_volume 987.649
_database_code_amcsd 0010055
_exptl_crystal_density_diffrn 5.272
_cod_original_formula_sum 'Ni17.439 Fe.561 S16'
_cod_database_code 9007722

loop_
_space_group_symop_operation_xyz
x,y,z
1/2+x,1/2+y,z
-x,y,-z
1/2-x,1/2+y,-z
x,-y,-z
1/2+x,1/2-y,-z
-x,-y,z
1/2-x,1/2-y,z

loop_
_atom_site_aniso_label
_atom_site_aniso_U_11
_atom_site_aniso_U_22
_atom_site_aniso_U_33
_atom_site_aniso_U_12
_atom_site_aniso_U_13
_atom_site_aniso_U_23
Nil 0.00759 0.00497 0.00698 0.00000 0.00000 0.00118
Fel 0.00759 0.00497 0.00698 0.00000 0.00000 0.00118
Ni2 0.00684 0.00606 0.00500 0.00000 0.00000 0.00000
Fe2 0.00684 0.00606 0.00500 0.00000 0.00000 0.00000
Ni3 0.00715 0.00599 0.00730 0.00149 0.00000 0.00000
Fe3 0.00715 0.00599 0.00730 0.00149 0.00000 0.00000
Ni4 0.00645 0.00567 0.00725 -0.00016 0.00000 0.00000
Fe4 0.00645 0.00567 0.00725 -0.00016 0.00000 0.00000
Ni5 0.01386 0.00427 0.01059 0.00000 -0.00495 0.00000
Fe5 0.01386 0.00427 0.01059 0.00000 -0.00495 0.00000
Ni6_1 0.00958 0.01065 0.00784 0.00000 0.00000 0.00000
Ni6_2 0.00958 0.01065 0.00784 0.00000 0.00000 0.00000
Ni7 0.00627 0.00606 0.00599 0.00042 -0.00004 -0.00027
Fe7 0.00627 0.00606 0.00599 0.00042 -0.00004 -0.00027
Ni8 0.00578 0.00816 0.00541 0.00048 0.00027 -0.00091
Fe8 0.00578 0.00816 0.00541 0.00048 0.00027 -0.00091
S1 0.00627 0.00714 0.00581 -0.00005 0.00018 -0.00027
S2 0.00640 0.00886 0.00496 0.00037 -0.00120 -0.00113
S3 0.00614 0.00822 0.00662 -0.00164 -0.00085 0.00011
S4 0.00799 0.00854 0.00635 0.00122 0.00049 -0.00086

loop_
_atom_site_label
_atom_site_fract_x
_atom_site_fract_y
_atom_site_fract_z
_atom_site_occupancy
_atom_site_U_iso_or_equiv
Nil 0.22010 0.00000 0.00000 0.96700 0.00659
Fel 0.22010 0.00000 0.00000 0.03300 0.00659
Ni2 0.00000 0.50000 0.00000 0.96700 0.00557
Fe2 0.00000 0.50000 0.00000 0.03300 0.00557
Ni3 0.00000 0.00000 0.21521 0.96700 0.00684
Fe3 0.00000 0.00000 0.21521 0.03300 0.00684
Ni4 0.25000 0.25000 0.27187 0.96700 0.00646
Fe4 0.25000 0.25000 0.27187 0.03300 0.00646
Ni5 0.00000 0.23652 0.50000 0.96700 0.00963
Fe5 0.00000 0.23652 0.50000 0.03300 0.00963
Ni6_1 0.00000 0.00000 0.50000 0.96700 0.00937
Ni6_2 0.00000 0.00000 0.50000 0.03300 0.00937
Ni7 0.37369 0.68414 0.12145 0.96700 0.00608
Fe7 0.37369 0.68414 0.12145 0.03300 0.00608
Ni8 0.12569 0.58779 0.37368 0.96700 0.00646
Fe8 0.12569 0.58779 0.37368 0.03300 0.00646
S1 0.13268 0.61610 0.13483 1.00000 0.00646
S2 0.36724 0.61693 0.36158 1.00000 0.00671
S3 0.38213 0.34835 0.11982 1.00000 0.00709
S4 0.11977 0.38020 0.38590 1.00000 0.00760

loop_
_cod_changelog_entry_id
_cod_changelog_entry_author
_cod_changelog_entry_date
_cod_changelog_entry_text
1
;cod-tools version 3.10.1
Id: cif_fix_AMCSD_atom_labels 10224 2024-08-07 11:09:31Z saulius
;
2024-08-07T19:39:52+03:00
;Changed the following '_atom_site_label' values:
the first duplicated label 'Ni6'  converted to 'Ni6_1'
duplicated label 'Ni6' at index 11 converted to 'Ni6_2'
;

loop_
_cod_related_entry_id
_cod_related_entry_database
_cod_related_entry_code
1 AMCSD 0010055
